data_7054114
loop_
_publ_author_name
'Laufer, Sonja'
'Strobel, Sabine'
'Schleid, Thomas'
'Cybinska, Joanna'
'Mudring, Anja-Verena'
'Hartenbach, Ingo'

_publ_section_title
;
 Yttrium(iii) oxomolybdates(vi) as potential host materials for
 luminescence applications: an investigation of Eu3+-doped Y2[MoO4]3 and
 Y2[MoO4]2[Mo2O7]
;
_journal_issue 7
_journal_name_full 'New Journal of Chemistry'
_journal_page_first 1919
_journal_paper_doi 10.1039/c3nj00166k
_journal_volume 37
_journal_year 2013
_chemical_formula_sum 'Mo3 O12 Y2'
_chemical_formula_weight 657.64
_chemical_name_systematic
; 
 ? 
;
_space_group_IT_number 113
_symmetry_cell_setting tetragonal
_symmetry_space_group_name_Hall 'P -4 2ab'
_symmetry_space_group_name_H-M 'P -4 21 m'
_atom_sites_solution_primary direct
_atom_sites_solution_secondary difmap
_audit_creation_method SHELXL-97
_cell_angle_alpha 90.00
_cell_angle_beta 90.00
_cell_angle_gamma 90.00
_cell_formula_units_Z 2
_cell_length_a 7.2927(2)
_cell_length_b 7.2927(2)
_cell_length_c 10.5726(3)
_cell_measurement_reflns_used 4989
_cell_measurement_temperature 293(2)
_cell_measurement_theta_max 28.28
_cell_measurement_theta_min 0.41
_cell_volume 562.29(3)
_computing_cell_refinement 'Denzo (W. Minor & Z. Otwinowski)'
_computing_data_collection 'Nonius Collect-Software'
_computing_data_reduction 'Denzo (W. Minor & Z. Otwinowski)'
_computing_structure_refinement 'SHELXL-97 (Sheldrick, 1997)'
_computing_structure_solution 'SHELXS-97 (Sheldrick, 1997)'
_diffrn_ambient_temperature 293(2)
_diffrn_measured_fraction_theta_full 1.000
_diffrn_measured_fraction_theta_max 1.000
_diffrn_measurement_device_type 'Nonius Kappa-CCD'
_diffrn_measurement_method 'four-circle, ccd-detector'
_diffrn_radiation_monochromator graphite
_diffrn_radiation_source 'fine-focus sealed tube'
_diffrn_radiation_type MoK\a
_diffrn_radiation_wavelength 0.71073
_diffrn_reflns_av_R_equivalents 0.0868
_diffrn_reflns_av_sigmaI/netI 0.0375
_diffrn_reflns_limit_h_max 9
_diffrn_reflns_limit_h_min -9
_diffrn_reflns_limit_k_max 9
_diffrn_reflns_limit_k_min -9
_diffrn_reflns_limit_l_max 14
_diffrn_reflns_limit_l_min -14
_diffrn_reflns_number 6614
_diffrn_reflns_theta_full 28.23
_diffrn_reflns_theta_max 28.23
_diffrn_reflns_theta_min 1.93
_exptl_absorpt_coefficient_mu 13.513
_exptl_absorpt_correction_T_max 0.6511
_exptl_absorpt_correction_T_min 0.3874
_exptl_absorpt_correction_type numerical
_exptl_absorpt_process_details 'programs X-SHAPE and HABITUS by w. Herrendorf, Univ. Giessen, 1995'
_exptl_crystal_colour colourless
_exptl_crystal_density_diffrn 3.884
_exptl_crystal_density_method 'not measured'
_exptl_crystal_description lath-shaped
_exptl_crystal_F_000 600
_exptl_crystal_size_max 0.069
_exptl_crystal_size_mid 0.058
_exptl_crystal_size_min 0.030
_refine_diff_density_max 0.570
_refine_diff_density_min -0.530
_refine_diff_density_rms 0.126
_refine_ls_abs_structure_details 'Flack H D (1983), Acta Cryst. A39, 876-881'
_refine_ls_abs_structure_Flack -0.010(8)
_refine_ls_extinction_coef 0.0038(5)
_refine_ls_extinction_expression Fc^*^=kFc[1+0.001xFc^2^\l^3^/sin(2\q)]^-1/4^
_refine_ls_extinction_method SHELXL
_refine_ls_goodness_of_fit_ref 1.058
_refine_ls_matrix_type full
_refine_ls_number_parameters 46
_refine_ls_number_reflns 771
_refine_ls_number_restraints 0
_refine_ls_restrained_S_all 1.058
_refine_ls_R_factor_all 0.0252
_refine_ls_R_factor_gt 0.0221
_refine_ls_shift/su_max 0.000
_refine_ls_shift/su_mean 0.000
_refine_ls_structure_factor_coef Fsqd
_refine_ls_weighting_details 'calc w=1/[\s^2^(Fo^2^)+(0.0106P)^2^+0.7878P] where P=(Fo^2^+2Fc^2^)/3'
_refine_ls_weighting_scheme calc
_refine_ls_wR_factor_gt 0.0431
_refine_ls_wR_factor_ref 0.0439
_reflns_number_gt 724
_reflns_number_total 771
_reflns_threshold_expression >2sigma(I)
_cod_data_source_file c3nj00166k_2.cif
_cod_data_source_block c:\crystal\x-red32\y2mo3o12
_cod_original_sg_symbol_H-M P-421m
_cod_database_code 7054114

loop_
_symmetry_equiv_pos_as_xyz
'x, y, z'
'x+1/2, -y+1/2, -z'
'-x, -y, z'
'-x+1/2, y+1/2, -z'
'-y+1/2, -x+1/2, z'
'-y, x, -z'
'y, -x, -z'
'y+1/2, x+1/2, z'

loop_
_atom_site_label
_atom_site_type_symbol
_atom_site_fract_x
_atom_site_fract_y
_atom_site_fract_z
_atom_site_U_iso_or_equiv
_atom_site_adp_type
_atom_site_occupancy
_atom_site_symmetry_multiplicity
_atom_site_calc_flag
_atom_site_refinement_flags
Y Y 0.31358(5) 0.81358(5) 0.26252(5) 0.00749(15) Uani 1 2 d S
Mo1 Mo 0.0000 0.0000 0.0000 0.01066(18) Uani 1 4 d S
Mo2 Mo 0.29449(5) 0.79449(5) 0.64282(5) 0.00913(14) Uani 1 2 d S
O1 O 0.0427(5) 0.1900(5) 0.9036(3) 0.0217(8) Uani 1 1 d .
O2 O 0.2738(8) 0.5061(6) 0.2994(4) 0.0580(17) Uani 1 1 d .
O3 O 0.3063(5) 0.8063(5) 0.4793(4) 0.0322(13) Uani 1 2 d S
O4 O 0.1282(4) 0.6282(4) 0.6914(4) 0.0105(10) Uani 1 2 d S

loop_
_atom_site_aniso_label
_atom_site_aniso_U_11
_atom_site_aniso_U_22
_atom_site_aniso_U_33
_atom_site_aniso_U_23
_atom_site_aniso_U_13
_atom_site_aniso_U_12
Y 0.00796(18) 0.00796(18) 0.0065(3) -0.00060(15) -0.00060(15) -0.0014(2)
Mo1 0.0131(3) 0.0131(3) 0.0059(3) 0.000 0.000 0.000
Mo2 0.00968(18) 0.00968(18) 0.0080(3) 0.00056(15) 0.00056(15) -0.0035(2)
O1 0.030(2) 0.0220(18) 0.0134(16) 0.0053(15) 0.0029(14) -0.0008(16)
O2 0.112(5) 0.0095(18) 0.053(3) 0.005(2) 0.046(3) 0.008(3)
O3 0.045(2) 0.045(2) 0.007(3) 0.0023(15) 0.0023(15) -0.025(3)
O4 0.0108(14) 0.0108(14) 0.010(2) 0.0017(11) 0.0017(11) -0.0035(17)

loop_
_atom_type_symbol
_atom_type_description
_atom_type_scat_dispersion_real
_atom_type_scat_dispersion_imag
_atom_type_scat_source
Y Y -2.7962 3.5667 'International Tables Vol C Tables 4.2.6.8 and 6.1.1.4'
Mo Mo -1.6832 0.6857 'International Tables Vol C Tables 4.2.6.8 and 6.1.1.4'
O O 0.0106 0.0060 'International Tables Vol C Tables 4.2.6.8 and 6.1.1.4'

loop_
_geom_angle_atom_site_label_1
_geom_angle_atom_site_label_2
_geom_angle_atom_site_label_3
_geom_angle
_geom_angle_site_symmetry_1
_geom_angle_site_symmetry_3
O1 Y O1 76.2(2) 7_566 4_556
O1 Y O3 141.89(10) 7_566 .
O1 Y O3 141.89(10) 4_556 .
O1 Y O2 122.75(17) 7_566 .
O1 Y O2 78.38(14) 4_556 .
O3 Y O2 78.72(15) . .
O1 Y O2 78.38(14) 7_566 8_455
O1 Y O2 122.75(17) 4_556 8_455
O3 Y O2 78.72(15) . 8_455
O2 Y O2 74.0(3) . 8_455
O1 Y O4 77.35(14) 7_566 4_556
O1 Y O4 117.73(14) 4_556 4_556
O3 Y O4 79.76(15) . 4_556
O2 Y O4 158.20(16) . 4_556
O2 Y O4 105.13(17) 8_455 4_556
O1 Y O4 117.73(14) 7_566 2_566
O1 Y O4 77.35(14) 4_556 2_566
O3 Y O4 79.76(15) . 2_566
O2 Y O4 105.13(17) . 2_566
O2 Y O4 158.20(16) 8_455 2_566
O4 Y O4 67.38(19) 4_556 2_566
O1 Y Y 87.34(9) 7_566 3_675
O1 Y Y 87.34(9) 4_556 3_675
O3 Y Y 91.88(13) . 3_675
O2 Y Y 141.30(15) . 3_675
O2 Y Y 141.30(15) 8_455 3_675
O4 Y Y 36.24(9) 4_556 3_675
O4 Y Y 36.24(9) 2_566 3_675
O1 Mo1 O1 109.89(12) 3_554 7_556
O1 Mo1 O1 108.6(2) 3_554 1_554
O1 Mo1 O1 109.89(12) 7_556 1_554
O1 Mo1 O1 109.89(12) 3_554 6_556
O1 Mo1 O1 108.6(2) 7_556 6_556
O1 Mo1 O1 109.89(12) 1_554 6_556
O2 Mo2 O2 112.8(4) 7_566 4_556
O2 Mo2 O3 108.76(17) 7_566 .
O2 Mo2 O3 108.76(17) 4_556 .
O2 Mo2 O4 107.90(17) 7_566 .
O2 Mo2 O4 107.90(17) 4_556 .
O3 Mo2 O4 110.7(2) . .
Mo1 O1 Y 149.5(2) 1_556 4_546
Mo2 O2 Y 165.2(2) 4_546 .
Mo2 O3 Y 177.9(3) . .
Mo2 O4 Y 126.15(9) . 4_546
Mo2 O4 Y 126.15(9) . 2_466
Y O4 Y 107.53(18) 4_546 2_466

loop_
_geom_bond_atom_site_label_1
_geom_bond_atom_site_label_2
_geom_bond_distance
_geom_bond_site_symmetry_2
Y O1 2.235(4) 7_566
Y O1 2.235(4) 4_556
Y O3 2.293(4) .
Y O2 2.295(4) .
Y O2 2.295(4) 8_455
Y O4 2.384(3) 4_556
Y O4 2.384(3) 2_566
Y Y 3.8452(11) 3_675
Mo1 O1 1.748(4) 3_554
Mo1 O1 1.748(4) 7_556
Mo1 O1 1.748(4) 1_554
Mo1 O1 1.748(4) 6_556
Mo2 O2 1.733(4) 7_566
Mo2 O2 1.733(4) 4_556
Mo2 O3 1.733(4) .
Mo2 O4 1.790(5) .
O1 Mo1 1.748(4) 1_556
O1 Y 2.235(4) 4_546
O2 Mo2 1.733(4) 4_546
O4 Y 2.384(3) 4_546
O4 Y 2.384(3) 2_466
